data_2102133
loop_
_publ_author_name
'Rychlewska, Urszula'
'War\.zajtis, Beata'

_publ_section_title
;
 Packing modes of (<i>R</i>,<i>R</i>)-tartaric acid esters and amides
;
_journal_issue 5
_journal_name_full 'Acta Crystallographica Section B'
_journal_page_first 833
_journal_page_last 848
_journal_paper_doi 10.1107/S0108768100004274
_journal_volume 56
_journal_year 2000
_chemical_formula_sum 'C5 H10 N2 O4'
_chemical_formula_weight 162.15
_chemical_melting_point 476.0(10)
_chemical_name_systematic
;
(R,R)-(+)-Tartaric acid N-methyldiamide
;
_space_group_IT_number 92
_symmetry_cell_setting tetragonal
_symmetry_space_group_name_Hall 'P 4abw 2nw'
_symmetry_space_group_name_H-M 'P 41 21 2'
_audit_creation_method SHELXL
_cell_angle_alpha 90.00
_cell_angle_beta 90.00
_cell_angle_gamma 90.00
_cell_formula_units_Z 8
_cell_length_a 10.5940(10)
_cell_length_b 10.5940(10)
_cell_length_c 13.771(3)
_cell_measurement_reflns_used 47
_cell_measurement_temperature 293(2)
_cell_measurement_theta_max 12.0
_cell_measurement_theta_min 6.1
_cell_volume 1545.6(4)
_computing_cell_refinement 'Kuma KM-4 software'
_computing_data_collection 'Kuma KM-4 software (Kuma Diffraction, 1991)'
_computing_data_reduction 'Kuma KM-4 software'
_computing_molecular_graphics 'Simens Analytical X-Ray Instruments (1989)'
_computing_publication_material 'SHELXL-93 (Sheldrick, 1993)'
_computing_structure_refinement 'SHELXL-93 (Sheldrick, 1993)'
_computing_structure_solution 'SHELXS-86 (Sheldrick, 1990)'
_diffrn_ambient_temperature 293(2)
_diffrn_measurement_device 'KM-4 four circle diffractometer'
_diffrn_measurement_method \Q--2\Q
_diffrn_radiation_monochromator graphite
_diffrn_radiation_source 'fine-focus sealed tube'
_diffrn_radiation_type MoK\a
_diffrn_radiation_wavelength .71073
_diffrn_reflns_av_R_equivalents .0134
_diffrn_reflns_av_sigmaI/netI .0255
_diffrn_reflns_limit_h_max 13
_diffrn_reflns_limit_h_min 0
_diffrn_reflns_limit_k_max 13
_diffrn_reflns_limit_k_min 0
_diffrn_reflns_limit_l_max 17
_diffrn_reflns_limit_l_min 0
_diffrn_reflns_number 1939
_diffrn_reflns_theta_max 27.06
_diffrn_reflns_theta_min 2.43
_diffrn_standards_decay_% .89
_diffrn_standards_interval_count 100
_diffrn_standards_number 2
_exptl_absorpt_coefficient_mu .121
_exptl_absorpt_correction_type none
_exptl_crystal_colour colourless
_exptl_crystal_density_diffrn 1.394
_exptl_crystal_description 'tetragonal bipyramid'
_exptl_crystal_F_000 688
_exptl_crystal_size_max .45
_exptl_crystal_size_mid .44
_exptl_crystal_size_min .41
_refine_diff_density_max .283
_refine_diff_density_min -.233
_refine_ls_abs_structure_details 'Flack H D (1983), Acta Cryst. A39, 876-881'
_refine_ls_abs_structure_Flack .7(19)
_refine_ls_extinction_coef .030(5)
_refine_ls_extinction_method SHELXL
_refine_ls_goodness_of_fit_all 1.103
_refine_ls_goodness_of_fit_obs 1.118
_refine_ls_hydrogen_treatment 'riding model'
_refine_ls_matrix_type full
_refine_ls_number_parameters 113
_refine_ls_number_reflns 1698
_refine_ls_number_restraints 0
_refine_ls_restrained_S_all 1.103
_refine_ls_restrained_S_obs 1.118
_refine_ls_R_factor_all .0596
_refine_ls_R_factor_obs .0415
_refine_ls_shift/esd_max .000
_refine_ls_shift/esd_mean .000
_refine_ls_structure_factor_coef Fsqd
_refine_ls_weighting_details 'w=1/[\s^2^(Fo^2^)+(0.0699P)^2^+0.2727P] where P=(Fo^2^+2Fc^2^)/3'
_refine_ls_weighting_scheme calc
_refine_ls_wR_factor_all .1223
_refine_ls_wR_factor_obs .1121
_reflns_number_observed 1408
_reflns_number_total 1698
_reflns_observed_criterion >2sigma(I)
_cod_data_source_file cf0011.cif
_cod_data_source_block hn12
_cod_depositor_comments
;
The following automatic conversions were performed:

'_chemical_melting_point' value '475-477' was changed to '476.0(10)'
- the average value was taken and precision was estimated.

Automatic conversion script
Id: cif_fix_values 1646 2011-03-28 12:23:43Z adriana 

The following automatic conversions were performed:

'_chemical_melting_point' value '475-477' was changed to '476.0(10)'
- the average value was taken and precision was estimated.

Automatic conversion script
Id: cif_fix_values 1715 2011-07-08 13:25:40Z adriana 

The following automatic conversions were performed:

'_refine_ls_weighting_scheme' value 'calc
w=1/[\s^2^(Fo^2^)+(0.0699P)^2^+0.2727P] where P=(Fo^2^+2Fc^2^)/3' was
changed to 'calc'. New tag '_refine_ls_weighting_details' was
created. The value of the new tag was set to
'w=1/[\s^2^(Fo^2^)+(0.0699P)^2^+0.2727P] where P=(Fo^2^+2Fc^2^)/3'.

Automatic conversion script
Id: cif_fix_values 3143 2015-03-26 13:38:13Z robertas 
;
_cod_database_code 2102133

loop_
_symmetry_equiv_pos_as_xyz
'x, y, z'
'-x, -y, z+1/2'
'-y+1/2, x+1/2, z+1/4'
'y+1/2, -x+1/2, z+3/4'
'-x+1/2, y+1/2, -z+1/4'
'x+1/2, -y+1/2, -z+3/4'
'y, x, -z'
'-y, -x, -z+1/2'

loop_
_atom_site_aniso_label
_atom_site_aniso_U_11
_atom_site_aniso_U_22
_atom_site_aniso_U_33
_atom_site_aniso_U_12
_atom_site_aniso_U_13
_atom_site_aniso_U_23
C1 .0285(10) .0376(11) .0338(10) -.0005(8) -.0039(8) .0031(8)
C2 .0295(10) .0339(10) .0320(9) -.0014(8) -.0042(8) .0020(8)
C3 .0288(10) .0361(11) .0360(10) .0007(8) -.0035(8) .0027(9)
C4 .0318(11) .0479(13) .0370(11) .0002(10) -.0005(9) .0059(9)
C41 .041(2) .066(3) .053(2) -.020(2) -.004(2) .036(2)
N1 .0521(12) .0393(10) .0324(8) -.0034(9) -.0060(8) .0049(8)
N4 .0388(11) .107(2) .0672(15) -.0159(13) -.0100(11) .052(2)
O1 .0595(11) .0375(9) .0387(9) -.0131(7) -.0137(8) .0047(7)
O2 .0406(9) .0328(8) .0454(9) .0004(7) -.0083(7) .0007(7)
O3 .0289(8) .0477(10) .0567(10) .0031(7) -.0057(7) .0177(8)
O4 .0380(9) .0497(10) .0394(8) -.0024(7) -.0102(7) .0085(7)

loop_
_atom_site_label
_atom_site_fract_x
_atom_site_fract_y
_atom_site_fract_z
_atom_site_U_iso_or_equiv
_atom_site_thermal_displace_type
_atom_site_calc_flag
_atom_site_refinement_flags
_atom_site_occupancy
_atom_site_type_symbol
C1 1.0031(2) .3259(2) -.19146(15) .0333(5) Uani d . 1 C
C2 .9944(2) .2357(2) -.10640(14) .0318(5) Uani d . 1 C
H2 1.0751(2) .2327(2) -.07477(14) .038 Uiso d R 1 H
C3 .8969(2) .2848(2) -.03486(14) .0337(5) Uani d . 1 C
H3 .9222(2) .3666(2) -.01209(14) .040 Uiso d R 1 H
C4 .8908(2) .1938(2) .0499(2) .0389(5) Uani d . 1 C
C41 .7692(4) .0247(6) .1287(4) .0533(13) Uani d P .60 C
H411 .8349(4) .0231(6) .1767(4) .064 Uiso d PR .60 H
H412 .7710(4) -.0524(6) .0921(4) .064 Uiso d PR .60 H
H413 .6887(4) .0304(6) .1603(4) .064 Uiso d PR .60 H
C42 .7585(16) .0782(17) .1626(12) .120(6) Uiso d P .40 C
N1 .9727(2) .2826(2) -.27842(13) .0412(5) Uani d . 1 N
H12 .9602(2) .1986(2) -.28028(13) .049 Uiso d R 1 H
H11 .9779(2) .3378(2) -.32794(13) .049 Uiso d R 1 H
N4 .7865(2) .1311(3) .0609(2) .0710(9) Uani d . 1 N
H4 .7223(2) .1474(3) .0199(2) .085 Uiso d R 1 H
O1 1.0369(2) .4354(2) -.17790(12) .0452(5) Uani d . 1 O
O2 .9608(2) .1130(2) -.13644(12) .0396(4) Uani d . 1 O
H2O 1.020(3) .074(3) -.131(2) .058(10) Uiso d . 1 H
O3 .77673(15) .2933(2) -.07847(13) .0444(4) Uani d . 1 O
H3O .772(3) .364(4) -.090(2) .062(10) Uiso d . 1 H
O4 .98510(15) .1790(2) .10183(11) .0423(4) Uani d . 1 O

loop_
_atom_type_symbol
_atom_type_description
_atom_type_scat_dispersion_real
_atom_type_scat_dispersion_imag
_atom_type_scat_source
C C .0033 .0016 'International Tables Vol C Tables 4.2.6.8 and 6.1.1.4'
H H .0000 .0000 'International Tables Vol C Tables 4.2.6.8 and 6.1.1.4'
N N .0061 .0033 'International Tables Vol C Tables 4.2.6.8 and 6.1.1.4'
O O .0106 .0060 'International Tables Vol C Tables 4.2.6.8 and 6.1.1.4'

loop_
_geom_angle_atom_site_label_1
_geom_angle_atom_site_label_2
_geom_angle_atom_site_label_3
_geom_angle
O1 C1 N1 122.4(2)
O1 C1 C2 119.7(2)
N1 C1 C2 117.8(2)
O2 C2 C1 111.7(2)
O2 C2 C3 109.5(2)
C1 C2 C3 109.1(2)
O2 C2 H2 109.07(11)
C1 C2 H2 108.53(11)
C3 C2 H2 108.83(10)
O3 C3 C4 109.3(2)
O3 C3 C2 111.1(2)
C4 C3 C2 108.1(2)
O3 C3 H3 109.50(12)
C4 C3 H3 109.54(12)
C2 C3 H3 109.30(11)
O4 C4 N4 123.7(2)
O4 C4 C3 119.4(2)
N4 C4 C3 116.8(2)
N4 C41 H411 111.0(2)
N4 C41 H412 108.4(3)
H411 C41 H412 109.5
N4 C41 H413 110.4(2)
H411 C41 H413 109.5
H412 C41 H413 108.1
C1 N1 H12 113.87(13)
C1 N1 H11 116.47(13)
H12 N1 H11 129.0
C4 N4 C41 124.8(3)
C4 N4 C42 117.2(7)
C41 N4 C42 28.5(6)
C4 N4 H4 118.18(14)
C41 N4 H4 116.7(2)
C42 N4 H4 119.7(6)
C2 O2 H2O 106(2)
C3 O3 H3O 102(3)

loop_
_geom_bond_atom_site_label_1
_geom_bond_atom_site_label_2
_geom_bond_distance
C1 O1 1.228(3)
C1 N1 1.322(3)
C1 C2 1.514(3)
C2 O2 1.410(2)
C2 C3 1.519(3)
C2 H2 .96
C3 O3 1.410(3)
C3 C4 1.515(3)
C3 H3 .96
C4 O4 1.238(3)
C4 N4 1.298(3)
C41 N4 1.476(4)
C41 H411 .96
C41 H412 .96
C41 H413 .96
C42 N4 1.54(2)
N1 H12 .90
N1 H11 .90
N4 H4 .90
O2 H2O .76(3)
O3 H3O .76(4)

loop_
_geom_torsion_atom_site_label_1
_geom_torsion_atom_site_label_2
_geom_torsion_atom_site_label_3
_geom_torsion_atom_site_label_4
_geom_torsion
O1 C1 C2 O2 -176.8(2)
N1 C1 C2 O2 3.6(3)
O1 C1 C2 C3 62.0(3)
N1 C1 C2 C3 -117.6(2)
O2 C2 C3 O3 -61.9(2)
C1 C2 C3 O3 60.7(2)
O2 C2 C3 C4 58.0(2)
C1 C2 C3 C4 -179.4(2)
O3 C3 C4 O4 -175.5(2)
C2 C3 C4 O4 63.5(3)
O3 C3 C4 N4 7.4(3)
C2 C3 C4 N4 -113.6(3)
O4 C4 N4 C41 -7.0(6)
C3 C4 N4 C41 169.9(4)
O4 C4 N4 C42 25.1(8)
C3 C4 N4 C42 -158.0(7)
